data_4347820
loop_
_publ_author_name
'Wang, Yu-Ling'
'Han, Chang-Bao'
'Zhang, Yi-Quan'
'Liu, Qing-Yan'
'Liu, Cai-Ming'
'Yin, Shun-Gao'

_publ_section_title
;
 Fine-Tuning Ligand to Modulate the Magnetic Anisotropy in a
 Carboxylate-Bridged Dy2 Single-Molecule Magnet System.
;
_journal_issue 11
_journal_name_full 'Inorganic chemistry'
_journal_page_first 5578
_journal_page_last 5584
_journal_paper_doi 10.1021/acs.inorgchem.6b00653
_journal_volume 55
_journal_year 2016
_chemical_formula_sum 'C118 H78 Dy2 N4 O12'
_chemical_formula_weight 2068.84
_space_group_crystal_system monoclinic
_space_group_IT_number 14
_space_group_name_Hall '-P 2yn'
_space_group_name_H-M_alt 'P 1 21/n 1'
_atom_sites_solution_hydrogens geom
_audit_creation_method SHELXL-2014/7
_cell_angle_alpha 90
_cell_angle_beta 115.15(3)
_cell_angle_gamma 90
_cell_formula_units_Z 2
_cell_length_a 15.124(3)
_cell_length_b 21.055(2)
_cell_length_c 15.431(6)
_cell_measurement_reflns_used 20364
_cell_measurement_temperature 293(2)
_cell_measurement_theta_max 28.5810
_cell_measurement_theta_min 3.7060
_cell_volume 4448(2)
_computing_cell_refinement 'CrysAlisPro 1.171.38.41 (Rigaku OD, 2015)'
_computing_data_collection 'CrysAlisPro 1.171.38.41 (Rigaku OD, 2015)'
_computing_data_reduction 'CrysAlisPro 1.171.38.41 (Rigaku OD, 2015)'
_computing_structure_refinement 'SHELXL-2014/7 (Sheldrick, 2014)'
_computing_structure_solution 'SHELXS-2014/7 (Sheldrick, 2014)'
_diffrn_ambient_temperature 293(2)
_diffrn_detector 'CCD plate'
_diffrn_detector_type EosS2
_diffrn_measured_fraction_theta_full 0.998
_diffrn_measured_fraction_theta_max 0.904
_diffrn_measurement_device 'four-circle diffractometer'
_diffrn_measurement_device_type 'SuperNova, Single source at offset, EosS2'
_diffrn_measurement_method '\w scans'
_diffrn_radiation_monochromator mirror
_diffrn_radiation_probe x-ray
_diffrn_radiation_type 'Mo K\a'
_diffrn_radiation_wavelength 0.71073
_diffrn_reflns_av_R_equivalents 0.0485
_diffrn_reflns_av_unetI/netI 0.0401
_diffrn_reflns_Laue_measured_fraction_full 0.998
_diffrn_reflns_Laue_measured_fraction_max 0.904
_diffrn_reflns_limit_h_max 18
_diffrn_reflns_limit_h_min -20
_diffrn_reflns_limit_k_max 26
_diffrn_reflns_limit_k_min -28
_diffrn_reflns_limit_l_max 21
_diffrn_reflns_limit_l_min -19
_diffrn_reflns_number 49471
_diffrn_reflns_point_group_measured_fraction_full 0.998
_diffrn_reflns_point_group_measured_fraction_max 0.904
_diffrn_reflns_theta_full 25.242
_diffrn_reflns_theta_max 29.339
_diffrn_reflns_theta_min 3.249
_diffrn_source 'micro-focus sealed X-ray tube'
_diffrn_source_type 'SuperNova (Mo) X-ray Source'
_exptl_absorpt_coefficient_mu 1.739
_exptl_absorpt_correction_T_max 1.00000
_exptl_absorpt_correction_T_min 0.88408
_exptl_absorpt_correction_type multi-scan
_exptl_absorpt_process_details
;
CrysAlisPro 1.171.38.41 (Rigaku Oxford Diffraction, 2015)
Empirical absorption correction using spherical harmonics,
 implemented in SCALE3 ABSPACK scaling algorithm.
;
_exptl_crystal_colour yellow
_exptl_crystal_density_diffrn 1.545
_exptl_crystal_description block
_exptl_crystal_F_000 2084
_exptl_crystal_size_max 0.180
_exptl_crystal_size_mid 0.120
_exptl_crystal_size_min 0.080
_refine_diff_density_max 0.541
_refine_diff_density_min -0.562
_refine_diff_density_rms 0.079
_refine_ls_extinction_method none
_refine_ls_goodness_of_fit_ref 1.032
_refine_ls_hydrogen_treatment constr
_refine_ls_matrix_type full
_refine_ls_number_parameters 613
_refine_ls_number_reflns 11030
_refine_ls_number_restraints 0
_refine_ls_restrained_S_all 1.032
_refine_ls_R_factor_all 0.0418
_refine_ls_R_factor_gt 0.0307
_refine_ls_shift/su_max 0.002
_refine_ls_shift/su_mean 0.000
_refine_ls_structure_factor_coef Fsqd
_refine_ls_weighting_details 'w=1/[\s^2^(Fo^2^)+(0.0232P)^2^+3.9476P] where P=(Fo^2^+2Fc^2^)/3'
_refine_ls_weighting_scheme calc
_refine_ls_wR_factor_gt 0.0647
_refine_ls_wR_factor_ref 0.0696
_reflns_Friedel_coverage 0.000
_reflns_number_gt 9302
_reflns_number_total 11030
_reflns_threshold_expression 'I > 2\s(I)'
_cod_data_source_file ic6b00653_si_002.cif
_cod_data_source_block 3
_cod_original_sg_symbol_H-M 'P 21/n'
_cod_database_code 4347820
_shelx_shelxl_version_number 2014/7
_shelx_space_group_comment
;
The symmetry employed for this shelxl refinement is uniquely defined
by the following loop, which should always be used as a source of
symmetry information in preference to the above space-group names.
They are only intended as comments.
;
_shelx_estimated_absorpt_t_min 0.745
_shelx_estimated_absorpt_t_max 0.873

loop_
_space_group_symop_operation_xyz
'x, y, z'
'-x+1/2, y+1/2, -z+1/2'
'-x, -y, -z'
'x-1/2, -y-1/2, z-1/2'

loop_
_atom_site_label
_atom_site_type_symbol
_atom_site_fract_x
_atom_site_fract_y
_atom_site_fract_z
_atom_site_U_iso_or_equiv
_atom_site_adp_type
_atom_site_occupancy
_atom_site_site_symmetry_order
_atom_site_calc_flag
_atom_site_refinement_flags_posn
_atom_site_refinement_flags_adp
Dy1 Dy 0.38680(2) 0.44994(2) 0.49029(2) 0.02097(4) Uani 1 1 d . .
O1 O 0.55303(13) 0.43980(8) 0.54533(13) 0.0281(4) Uani 1 1 d . .
O2 O 0.70968(15) 0.45518(10) 0.60101(18) 0.0471(6) Uani 1 1 d . .
O3 O 0.40679(13) 0.44352(9) 0.35015(13) 0.0302(4) Uani 1 1 d . .
O4 O 0.54551(13) 0.48945(9) 0.36592(12) 0.0307(4) Uani 1 1 d . .
O5 O 0.24860(13) 0.46611(10) 0.52546(14) 0.0368(5) Uani 1 1 d . .
O6 O 0.22513(13) 0.40703(10) 0.40090(15) 0.0381(5) Uani 1 1 d . .
N1 N 0.40775(16) 0.33006(11) 0.46326(17) 0.0316(5) Uani 1 1 d . .
N2 N 0.39840(16) 0.37440(11) 0.62274(16) 0.0316(5) Uani 1 1 d . .
C1 C 0.65578(18) 0.35045(13) 0.6164(2) 0.0292(6) Uani 1 1 d . .
C2 C 0.6667(2) 0.30629(14) 0.5543(2) 0.0353(7) Uani 1 1 d . .
C3 C 0.6639(2) 0.32315(17) 0.4643(3) 0.0468(8) Uani 1 1 d . .
H3A H 0.6553 0.3655 0.4454 0.056 Uiso 1 1 calc R U
C4 C 0.6735(3) 0.2788(2) 0.4047(3) 0.0651(11) Uani 1 1 d . .
H4A H 0.6702 0.2908 0.3454 0.078 Uiso 1 1 calc R U
C5 C 0.6887(3) 0.2142(2) 0.4336(4) 0.0773(13) Uani 1 1 d . .
H5A H 0.6965 0.1841 0.3933 0.093 Uiso 1 1 calc R U
C6 C 0.6919(3) 0.19574(19) 0.5181(4) 0.0692(12) Uani 1 1 d . .
H6A H 0.7019 0.1531 0.5353 0.083 Uiso 1 1 calc R U
C7 C 0.6804(2) 0.24026(15) 0.5821(3) 0.0471(8) Uani 1 1 d . .
C8 C 0.6810(2) 0.22234(16) 0.6690(3) 0.0537(9) Uani 1 1 d . .
H8A H 0.6893 0.1797 0.6863 0.064 Uiso 1 1 calc R U
C9 C 0.6696(2) 0.26587(15) 0.7306(2) 0.0438(8) Uani 1 1 d . .
C10 C 0.6704(2) 0.24830(19) 0.8213(3) 0.0565(10) Uani 1 1 d . .
H10A H 0.6770 0.2058 0.8392 0.068 Uiso 1 1 calc R U
C11 C 0.6620(3) 0.2919(2) 0.8800(3) 0.0608(10) Uani 1 1 d . .
H11A H 0.6637 0.2794 0.9385 0.073 Uiso 1 1 calc R U
C12 C 0.6506(3) 0.3568(2) 0.8546(2) 0.0565(9) Uani 1 1 d . .
H12A H 0.6450 0.3867 0.8963 0.068 Uiso 1 1 calc R U
C13 C 0.6477(2) 0.37582(16) 0.7692(2) 0.0418(7) Uani 1 1 d . .
H13A H 0.6393 0.4186 0.7530 0.050 Uiso 1 1 calc R U
C14 C 0.65738(19) 0.33162(13) 0.7045(2) 0.0336(6) Uani 1 1 d . .
C15 C 0.63989(19) 0.41928(13) 0.58677(18) 0.0263(5) Uani 1 1 d . .
C16 C 0.4377(2) 0.45167(13) 0.21187(18) 0.0285(6) Uani 1 1 d . .
C17 C 0.3392(2) 0.46056(13) 0.14466(19) 0.0317(6) Uani 1 1 d . .
C18 C 0.2583(2) 0.47079(14) 0.1684(2) 0.0362(7) Uani 1 1 d . .
H18A H 0.2689 0.4700 0.2323 0.043 Uiso 1 1 calc R U
C19 C 0.1671(2) 0.48146(16) 0.1004(2) 0.0457(8) Uani 1 1 d . .
H19A H 0.1160 0.4863 0.1183 0.055 Uiso 1 1 calc R U
C20 C 0.1479(3) 0.48539(17) 0.0028(2) 0.0511(9) Uani 1 1 d . .
H20A H 0.0852 0.4946 -0.0429 0.061 Uiso 1 1 calc R U
C21 C 0.2201(3) 0.47586(17) -0.0238(2) 0.0507(9) Uani 1 1 d . .
H21A H 0.2071 0.4790 -0.0883 0.061 Uiso 1 1 calc R U
C22 C 0.3170(2) 0.46082(15) 0.0447(2) 0.0387(7) Uani 1 1 d . .
C23 C 0.3889(3) 0.44551(17) 0.0154(2) 0.0497(9) Uani 1 1 d . .
H23A H 0.3735 0.4459 -0.0497 0.060 Uiso 1 1 calc R U
C24 C 0.4827(2) 0.42960(16) 0.0791(2) 0.0412(7) Uani 1 1 d . .
C25 C 0.5543(3) 0.4095(2) 0.0471(2) 0.0581(10) Uani 1 1 d . .
H25A H 0.5367 0.4064 -0.0182 0.070 Uiso 1 1 calc R U
C26 C 0.6458(3) 0.39491(19) 0.1088(3) 0.0585(10) Uani 1 1 d . .
H26A H 0.6906 0.3809 0.0863 0.070 Uiso 1 1 calc R U
C27 C 0.6739(2) 0.40100(17) 0.2081(2) 0.0468(8) Uani 1 1 d . .
H27A H 0.7378 0.3917 0.2508 0.056 Uiso 1 1 calc R U
C28 C 0.6091(2) 0.42032(16) 0.2425(2) 0.0397(7) Uani 1 1 d . .
H28A H 0.6298 0.4241 0.3083 0.048 Uiso 1 1 calc R U
C29 C 0.5104(2) 0.43495(14) 0.18033(19) 0.0323(6) Uani 1 1 d . .
C30 C 0.46582(19) 0.46198(12) 0.31782(18) 0.0265(6) Uani 1 1 d . .
C31 C 0.08978(19) 0.42409(14) 0.4425(2) 0.0315(6) Uani 1 1 d . .
C32 C 0.0675(2) 0.37848(14) 0.4962(2) 0.0337(6) Uani 1 1 d . .
C33 C 0.1369(2) 0.33260(15) 0.5543(2) 0.0416(7) Uani 1 1 d . .
H33A H 0.1993 0.3325 0.5567 0.050 Uiso 1 1 calc R U
C34 C 0.1137(3) 0.28920(17) 0.6062(3) 0.0549(9) Uani 1 1 d . .
H34A H 0.1599 0.2595 0.6430 0.066 Uiso 1 1 calc R U
C35 C 0.0192(3) 0.28878(19) 0.6044(3) 0.0576(10) Uani 1 1 d . .
H35A H 0.0037 0.2588 0.6400 0.069 Uiso 1 1 calc R U
C36 C -0.0482(3) 0.33165(18) 0.5514(2) 0.0500(9) Uani 1 1 d . .
H36A H -0.1095 0.3312 0.5519 0.060 Uiso 1 1 calc R U
C37 C -0.0278(2) 0.37788(15) 0.4944(2) 0.0364(7) Uani 1 1 d . .
C38 C -0.0962(2) 0.42235(16) 0.4390(2) 0.0394(7) Uani 1 1 d . .
H38A H -0.1574 0.4227 0.4396 0.047 Uiso 1 1 calc R U
C39 C -0.0760(2) 0.46653(15) 0.3825(2) 0.0362(7) Uani 1 1 d . .
C40 C -0.1450(2) 0.51309(17) 0.3277(2) 0.0433(8) Uani 1 1 d . .
H40A H -0.2063 0.5139 0.3280 0.052 Uiso 1 1 calc R U
C41 C -0.1228(3) 0.55649(18) 0.2749(2) 0.0511(9) Uani 1 1 d . .
H41A H -0.1691 0.5865 0.2392 0.061 Uiso 1 1 calc R U
C42 C -0.0297(3) 0.55630(18) 0.2740(2) 0.0501(9) Uani 1 1 d . .
H42A H -0.0157 0.5859 0.2369 0.060 Uiso 1 1 calc R U
C43 C 0.0395(2) 0.51350(17) 0.3265(2) 0.0432(8) Uani 1 1 d . .
H43A H 0.1005 0.5143 0.3255 0.052 Uiso 1 1 calc R U
C44 C 0.0194(2) 0.46729(15) 0.38333(19) 0.0327(6) Uani 1 1 d . .
C45 C 0.19391(19) 0.43239(13) 0.4564(2) 0.0291(6) Uani 1 1 d . .
C46 C 0.4114(2) 0.30742(15) 0.3850(2) 0.0428(7) Uani 1 1 d . .
H46A H 0.4070 0.3360 0.3373 0.051 Uiso 1 1 calc R U
C47 C 0.4213(3) 0.24298(17) 0.3699(3) 0.0539(9) Uani 1 1 d . .
H47A H 0.4245 0.2299 0.3138 0.065 Uiso 1 1 calc R U
C48 C 0.4262(3) 0.19962(16) 0.4361(3) 0.0566(10) Uani 1 1 d . .
C49 C 0.4226(2) 0.22114(15) 0.5207(3) 0.0487(8) Uani 1 1 d . .
C50 C 0.4256(3) 0.18011(17) 0.5964(4) 0.0685(12) Uani 1 1 d . .
H50A H 0.4326 0.1366 0.5909 0.082 Uiso 1 1 calc R U
C51 C 0.4187(3) 0.20203(19) 0.6738(3) 0.0669(12) Uani 1 1 d . .
H51A H 0.4211 0.1735 0.7207 0.080 Uiso 1 1 calc R U
C52 C 0.4078(2) 0.26756(17) 0.6872(3) 0.0487(9) Uani 1 1 d . .
C53 C 0.3976(2) 0.2932(2) 0.7671(2) 0.0542(10) Uani 1 1 d . .
C54 C 0.3859(2) 0.3569(2) 0.7703(2) 0.0510(9) Uani 1 1 d . .
H54A H 0.3766 0.3745 0.8210 0.061 Uiso 1 1 calc R U
C55 C 0.3878(2) 0.39619(17) 0.6985(2) 0.0409(7) Uani 1 1 d . .
H55A H 0.3813 0.4398 0.7039 0.049 Uiso 1 1 calc R U
C56 C 0.4068(2) 0.31064(14) 0.6161(2) 0.0354(7) Uani 1 1 d . .
C57 C 0.4132(2) 0.28696(14) 0.5312(2) 0.0349(7) Uani 1 1 d . .
C58 C 0.4353(4) 0.12954(19) 0.4183(4) 0.0984(18) Uani 1 1 d . .
H58A H 0.4379 0.1053 0.4720 0.148 Uiso 1 1 calc R U
H58B H 0.3798 0.1164 0.3616 0.148 Uiso 1 1 calc R U
H58C H 0.4939 0.1225 0.4099 0.148 Uiso 1 1 calc R U
C59 C 0.3996(3) 0.2509(2) 0.8474(3) 0.0847(15) Uani 1 1 d . .
H59A H 0.4083 0.2075 0.8336 0.127 Uiso 1 1 calc R U
H59B H 0.4525 0.2634 0.9065 0.127 Uiso 1 1 calc R U
H59C H 0.3390 0.2550 0.8530 0.127 Uiso 1 1 calc R U

loop_
_atom_site_aniso_label
_atom_site_aniso_U_11
_atom_site_aniso_U_22
_atom_site_aniso_U_33
_atom_site_aniso_U_23
_atom_site_aniso_U_13
_atom_site_aniso_U_12
Dy1 0.02139(7) 0.02046(6) 0.02216(6) -0.00165(5) 0.01030(5) -0.00143(5)
O1 0.0239(9) 0.0253(10) 0.0318(10) 0.0012(8) 0.0086(8) 0.0044(7)
O2 0.0293(11) 0.0309(12) 0.0792(17) 0.0133(11) 0.0212(11) -0.0013(9)
O3 0.0334(10) 0.0337(11) 0.0252(9) -0.0028(8) 0.0141(8) -0.0060(8)
O4 0.0317(10) 0.0352(11) 0.0262(9) -0.0102(8) 0.0133(8) -0.0089(8)
O5 0.0259(10) 0.0512(13) 0.0332(10) -0.0128(9) 0.0125(9) -0.0061(9)
O6 0.0291(10) 0.0409(12) 0.0494(12) -0.0185(10) 0.0216(9) -0.0080(9)
N1 0.0295(12) 0.0245(12) 0.0436(13) -0.0046(10) 0.0183(11) -0.0017(9)
N2 0.0305(12) 0.0324(13) 0.0320(12) 0.0047(10) 0.0134(10) -0.0003(10)
C1 0.0212(13) 0.0230(13) 0.0427(15) 0.0046(12) 0.0129(11) 0.0023(10)
C2 0.0256(14) 0.0279(15) 0.0527(18) 0.0008(13) 0.0169(13) 0.0033(11)
C3 0.0458(19) 0.0393(18) 0.062(2) -0.0045(16) 0.0300(17) 0.0010(15)
C4 0.077(3) 0.065(3) 0.072(3) -0.013(2) 0.048(2) 0.000(2)
C5 0.088(3) 0.051(3) 0.108(4) -0.031(3) 0.056(3) 0.001(2)
C6 0.075(3) 0.034(2) 0.111(4) -0.008(2) 0.051(3) 0.0084(18)
C7 0.0392(18) 0.0267(16) 0.075(2) -0.0019(16) 0.0241(17) 0.0055(13)
C8 0.053(2) 0.0240(16) 0.079(3) 0.0142(17) 0.0234(19) 0.0101(14)
C9 0.0331(16) 0.0321(17) 0.058(2) 0.0179(15) 0.0117(15) 0.0051(13)
C10 0.047(2) 0.046(2) 0.070(2) 0.0328(19) 0.0184(18) 0.0048(16)
C11 0.058(2) 0.072(3) 0.053(2) 0.025(2) 0.0240(19) 0.002(2)
C12 0.062(2) 0.063(3) 0.0449(19) 0.0057(18) 0.0229(18) -0.0001(19)
C13 0.0427(18) 0.0370(18) 0.0441(17) 0.0076(14) 0.0168(14) 0.0005(14)
C14 0.0252(14) 0.0275(15) 0.0440(16) 0.0115(12) 0.0108(12) 0.0023(11)
C15 0.0249(13) 0.0231(13) 0.0305(13) 0.0019(11) 0.0116(11) 0.0040(10)
C16 0.0357(15) 0.0261(14) 0.0240(13) -0.0043(11) 0.0130(11) -0.0070(11)
C17 0.0386(16) 0.0273(15) 0.0262(13) -0.0050(11) 0.0109(12) -0.0054(12)
C18 0.0373(16) 0.0336(16) 0.0346(15) -0.0024(12) 0.0123(13) 0.0000(13)
C19 0.0359(17) 0.0405(19) 0.053(2) -0.0044(15) 0.0117(15) 0.0006(14)
C20 0.0434(19) 0.043(2) 0.0456(19) -0.0003(15) -0.0020(16) 0.0009(15)
C21 0.056(2) 0.049(2) 0.0305(16) 0.0008(15) 0.0023(15) -0.0043(17)
C22 0.0456(18) 0.0379(18) 0.0260(14) -0.0038(12) 0.0089(13) -0.0067(13)
C23 0.063(2) 0.060(2) 0.0250(14) -0.0045(14) 0.0171(15) -0.0046(17)
C24 0.0518(19) 0.0469(19) 0.0297(15) -0.0057(13) 0.0219(14) -0.0058(15)
C25 0.068(3) 0.081(3) 0.0363(18) -0.0137(18) 0.0325(18) -0.003(2)
C26 0.063(2) 0.072(3) 0.059(2) -0.019(2) 0.044(2) -0.002(2)
C27 0.0414(18) 0.054(2) 0.0487(19) -0.0099(16) 0.0227(15) -0.0004(15)
C28 0.0396(17) 0.0488(19) 0.0313(15) -0.0067(14) 0.0157(13) -0.0001(14)
C29 0.0408(16) 0.0327(16) 0.0274(14) -0.0057(11) 0.0182(12) -0.0078(12)
C30 0.0310(14) 0.0245(14) 0.0239(13) -0.0043(10) 0.0114(11) -0.0012(11)
C31 0.0244(14) 0.0376(16) 0.0341(15) -0.0108(12) 0.0140(12) -0.0073(12)
C32 0.0302(15) 0.0359(16) 0.0351(15) -0.0095(12) 0.0141(12) -0.0083(12)
C33 0.0371(17) 0.0358(17) 0.0515(19) -0.0033(14) 0.0184(15) -0.0046(13)
C34 0.061(2) 0.043(2) 0.062(2) 0.0062(17) 0.0261(19) -0.0033(17)
C35 0.068(3) 0.057(2) 0.057(2) 0.0020(19) 0.034(2) -0.0196(19)
C36 0.047(2) 0.061(2) 0.0492(19) -0.0103(17) 0.0277(16) -0.0198(17)
C37 0.0354(16) 0.0425(18) 0.0359(15) -0.0132(13) 0.0195(13) -0.0142(13)
C38 0.0246(15) 0.056(2) 0.0407(16) -0.0165(15) 0.0167(13) -0.0127(14)
C39 0.0245(14) 0.0496(19) 0.0306(14) -0.0150(13) 0.0079(12) -0.0043(12)
C40 0.0266(15) 0.062(2) 0.0351(16) -0.0129(15) 0.0073(13) 0.0051(14)
C41 0.046(2) 0.065(2) 0.0351(17) -0.0007(16) 0.0100(15) 0.0173(17)
C42 0.053(2) 0.061(2) 0.0346(17) 0.0073(16) 0.0164(15) 0.0045(17)
C43 0.0350(17) 0.058(2) 0.0372(16) 0.0000(15) 0.0161(14) 0.0011(15)
C44 0.0270(14) 0.0435(17) 0.0270(13) -0.0085(12) 0.0111(11) -0.0049(12)
C45 0.0252(14) 0.0286(14) 0.0350(15) -0.0001(11) 0.0142(12) -0.0009(11)
C46 0.0498(19) 0.0311(16) 0.0553(19) -0.0101(14) 0.0299(16) -0.0030(14)
C47 0.059(2) 0.0377(19) 0.077(2) -0.0217(18) 0.041(2) -0.0059(16)
C48 0.050(2) 0.0266(17) 0.106(3) -0.0121(19) 0.046(2) -0.0025(15)
C49 0.0397(18) 0.0280(17) 0.086(3) 0.0043(17) 0.0335(18) 0.0045(13)
C50 0.070(3) 0.0267(19) 0.117(4) 0.019(2) 0.048(3) 0.0095(17)
C51 0.073(3) 0.045(2) 0.091(3) 0.034(2) 0.044(2) 0.0096(19)
C52 0.0382(18) 0.043(2) 0.064(2) 0.0253(17) 0.0208(16) 0.0039(14)
C53 0.0432(19) 0.071(3) 0.048(2) 0.0244(19) 0.0192(16) -0.0004(17)
C54 0.047(2) 0.073(3) 0.0342(17) 0.0086(17) 0.0191(15) -0.0079(18)
C55 0.0408(17) 0.051(2) 0.0341(16) 0.0022(14) 0.0186(14) -0.0051(14)
C56 0.0264(14) 0.0321(16) 0.0459(17) 0.0108(13) 0.0136(13) 0.0002(12)
C57 0.0259(14) 0.0263(15) 0.0524(18) 0.0059(13) 0.0164(13) 0.0000(11)
C58 0.123(4) 0.029(2) 0.182(6) -0.021(3) 0.103(4) -0.005(2)
C59 0.089(3) 0.099(4) 0.074(3) 0.049(3) 0.041(3) 0.006(3)

loop_
_atom_type_symbol
_atom_type_description
_atom_type_scat_dispersion_real
_atom_type_scat_dispersion_imag
_atom_type_scat_source
C C 0.0033 0.0016 'International Tables Vol C Tables 4.2.6.8 and 6.1.1.4'
H H 0.0000 0.0000 'International Tables Vol C Tables 4.2.6.8 and 6.1.1.4'
Dy Dy -0.1892 4.4098 'International Tables Vol C Tables 4.2.6.8 and 6.1.1.4'
N N 0.0061 0.0033 'International Tables Vol C Tables 4.2.6.8 and 6.1.1.4'
O O 0.0106 0.0060 'International Tables Vol C Tables 4.2.6.8 and 6.1.1.4'

loop_
_geom_angle_atom_site_label_1
_geom_angle_atom_site_label_2
_geom_angle_atom_site_label_3
_geom_angle
_geom_angle_site_symmetry_1
_geom_angle_site_symmetry_3
O1 Dy1 O3 77.45(7) . .
O1 Dy1 O4 74.67(7) . 3_666
O3 Dy1 O4 136.71(6) . 3_666
O1 Dy1 O5 148.50(7) . .
O3 Dy1 O5 133.92(7) . .
O4 Dy1 O5 77.52(7) 3_666 .
O1 Dy1 O6 149.34(7) . .
O3 Dy1 O6 86.96(7) . .
O4 Dy1 O6 131.51(7) 3_666 .
O5 Dy1 O6 54.10(7) . .
O1 Dy1 O2 124.27(7) . 3_666
O3 Dy1 O2 78.37(8) . 3_666
O4 Dy1 O2 90.78(8) 3_666 3_666
O5 Dy1 O2 70.16(8) . 3_666
O6 Dy1 O2 76.83(7) . 3_666
O1 Dy1 N2 87.35(7) . .
O3 Dy1 N2 136.51(7) . .
O4 Dy1 N2 74.34(8) 3_666 .
O5 Dy1 N2 71.03(8) . .
O6 Dy1 N2 86.11(8) . .
O2 Dy1 N2 140.58(8) 3_666 .
O1 Dy1 N1 77.30(7) . .
O3 Dy1 N1 73.73(7) . .
O4 Dy1 N1 129.53(7) 3_666 .
O5 Dy1 N1 110.59(7) . .
O6 Dy1 N1 73.02(7) . .
O2 Dy1 N1 139.53(8) 3_666 .
N2 Dy1 N1 63.19(8) . .
O1 Dy1 O1 74.82(6) . 3_666
O3 Dy1 O1 70.27(6) . 3_666
O4 Dy1 O1 70.88(6) 3_666 3_666
O5 Dy1 O1 109.50(7) . 3_666
O6 Dy1 O1 124.48(7) . 3_666
O2 Dy1 O1 49.81(6) 3_666 3_666
N2 Dy1 O1 143.97(7) . 3_666
N1 Dy1 O1 138.20(7) . 3_666
O1 Dy1 C45 163.78(7) . .
O3 Dy1 C45 111.26(8) . .
O4 Dy1 C45 104.45(8) 3_666 .
O5 Dy1 C45 27.00(7) . .
O6 Dy1 C45 27.10(7) . .
O2 Dy1 C45 71.71(8) 3_666 .
N2 Dy1 C45 76.97(8) . .
N1 Dy1 C45 91.76(8) . .
O1 Dy1 C45 120.60(7) 3_666 .
O1 Dy1 C15 100.14(7) . 3_666
O3 Dy1 C15 74.22(7) . 3_666
O4 Dy1 C15 78.87(7) 3_666 3_666
O5 Dy1 C15 88.61(7) . 3_666
O6 Dy1 C15 100.75(8) . 3_666
O2 Dy1 C15 24.53(7) 3_666 3_666
N2 Dy1 C15 149.15(7) . 3_666
N1 Dy1 C15 147.61(8) . 3_666
O1 Dy1 C15 25.37(6) 3_666 3_666
C45 Dy1 C15 95.49(8) . 3_666
O1 Dy1 Dy1 40.42(5) . 3_666
O3 Dy1 Dy1 69.26(5) . 3_666
O4 Dy1 Dy1 67.98(5) 3_666 3_666
O5 Dy1 Dy1 136.34(5) . 3_666
O6 Dy1 Dy1 152.12(5) . 3_666
O2 Dy1 Dy1 84.04(5) 3_666 3_666
N2 Dy1 Dy1 121.08(6) . 3_666
N1 Dy1 Dy1 111.84(5) . 3_666
O1 Dy1 Dy1 34.40(4) 3_666 3_666
C45 Dy1 Dy1 154.71(6) . 3_666
C15 Dy1 Dy1 59.74(5) 3_666 3_666
C15 O1 Dy1 162.78(18) . .
C15 O1 Dy1 91.70(15) . 3_666
Dy1 O1 Dy1 105.18(6) . 3_666
C15 O2 Dy1 97.88(16) . 3_666
C30 O3 Dy1 138.74(17) . .
C30 O4 Dy1 136.23(17) . 3_666
C45 O5 Dy1 92.91(16) . .
C45 O6 Dy1 91.97(16) . .
C46 N1 C57 116.8(3) . .
C46 N1 Dy1 123.5(2) . .
C57 N1 Dy1 119.67(19) . .
C55 N2 C56 117.3(3) . .
C55 N2 Dy1 120.0(2) . .
C56 N2 Dy1 122.42(19) . .
C2 C1 C14 121.2(3) . .
C2 C1 C15 118.9(2) . .
C14 C1 C15 119.9(3) . .
C1 C2 C3 122.9(3) . .
C1 C2 C7 118.8(3) . .
C3 C2 C7 118.2(3) . .
C4 C3 C2 121.6(3) . .
C4 C3 H3A 119.2 . .
C2 C3 H3A 119.2 . .
C3 C4 C5 119.6(4) . .
C3 C4 H4A 120.2 . .
C5 C4 H4A 120.2 . .
C6 C5 C4 121.2(4) . .
C6 C5 H5A 119.4 . .
C4 C5 H5A 119.4 . .
C5 C6 C7 121.2(4) . .
C5 C6 H6A 119.4 . .
C7 C6 H6A 119.4 . .
C8 C7 C6 122.5(3) . .
C8 C7 C2 119.3(3) . .
C6 C7 C2 118.2(3) . .
C9 C8 C7 122.1(3) . .
C9 C8 H8A 118.9 . .
C7 C8 H8A 118.9 . .
C8 C9 C14 119.0(3) . .
C8 C9 C10 123.0(3) . .
C14 C9 C10 117.9(3) . .
C11 C10 C9 121.2(3) . .
C11 C10 H10A 119.4 . .
C9 C10 H10A 119.4 . .
C10 C11 C12 120.9(3) . .
C10 C11 H11A 119.6 . .
C12 C11 H11A 119.6 . .
C13 C12 C11 120.3(4) . .
C13 C12 H12A 119.9 . .
C11 C12 H12A 119.9 . .
C12 C13 C14 121.3(3) . .
C12 C13 H13A 119.3 . .
C14 C13 H13A 119.3 . .
C1 C14 C13 122.1(3) . .
C1 C14 C9 119.5(3) . .
C13 C14 C9 118.4(3) . .
O2 C15 O1 120.2(2) . .
O2 C15 C1 121.2(2) . .
O1 C15 C1 118.5(2) . .
O2 C15 Dy1 57.60(14) . 3_666
O1 C15 Dy1 62.93(13) . 3_666
C1 C15 Dy1 173.43(19) . 3_666
C17 C16 C29 120.4(2) . .
C17 C16 C30 119.6(2) . .
C29 C16 C30 120.0(2) . .
C16 C17 C22 118.6(3) . .
C16 C17 C18 125.3(3) . .
C22 C17 C18 116.1(3) . .
C19 C18 C17 121.8(3) . .
C19 C18 H18A 119.1 . .
C17 C18 H18A 119.1 . .
C18 C19 C20 121.2(3) . .
C18 C19 H19A 119.4 . .
C20 C19 H19A 119.4 . .
C21 C20 C19 119.7(3) . .
C21 C20 H20A 120.1 . .
C19 C20 H20A 120.1 . .
C20 C21 C22 121.4(3) . .
C20 C21 H21A 119.3 . .
C22 C21 H21A 119.3 . .
C23 C22 C17 119.7(3) . .
C23 C22 C21 120.8(3) . .
C17 C22 C21 119.5(3) . .
C22 C23 C24 122.5(3) . .
C22 C23 H23A 118.7 . .
C24 C23 H23A 118.7 . .
C23 C24 C29 119.3(3) . .
C23 C24 C25 121.7(3) . .
C29 C24 C25 118.9(3) . .
C26 C25 C24 121.8(3) . .
C26 C25 H25A 119.1 . .
C24 C25 H25A 119.1 . .
C25 C26 C27 119.5(3) . .
C25 C26 H26A 120.2 . .
C27 C26 H26A 120.2 . .
C28 C27 C26 121.1(3) . .
C28 C27 H27A 119.5 . .
C26 C27 H27A 119.5 . .
C27 C28 C29 121.7(3) . .
C27 C28 H28A 119.1 . .
C29 C28 H28A 119.1 . .
C16 C29 C28 124.4(2) . .
C16 C29 C24 118.7(3) . .
C28 C29 C24 116.9(3) . .
O4 C30 O3 125.0(2) . .
O4 C30 C16 117.4(2) . .
O3 C30 C16 117.5(2) . .
C44 C31 C32 121.5(3) . .
C44 C31 C45 118.4(3) . .
C32 C31 C45 119.7(3) . .
C31 C32 C37 119.3(3) . .
C31 C32 C33 122.6(3) . .
C37 C32 C33 118.2(3) . .
C34 C33 C32 121.4(3) . .
C34 C33 H33A 119.3 . .
C32 C33 H33A 119.3 . .
C33 C34 C35 120.3(3) . .
C33 C34 H34A 119.8 . .
C35 C34 H34A 119.8 . .
C36 C35 C34 120.3(3) . .
C36 C35 H35A 119.9 . .
C34 C35 H35A 119.9 . .
C35 C36 C37 121.6(3) . .
C35 C36 H36A 119.2 . .
C37 C36 H36A 119.2 . .
C38 C37 C32 119.2(3) . .
C38 C37 C36 122.6(3) . .
C32 C37 C36 118.2(3) . .
C39 C38 C37 122.1(3) . .
C39 C38 H38A 119.0 . .
C37 C38 H38A 119.0 . .
C38 C39 C40 122.2(3) . .
C38 C39 C44 119.2(3) . .
C40 C39 C44 118.6(3) . .
C41 C40 C39 121.1(3) . .
C41 C40 H40A 119.5 . .
C39 C40 H40A 119.5 . .
C40 C41 C42 120.3(3) . .
C40 C41 H41A 119.8 . .
C42 C41 H41A 119.8 . .
C43 C42 C41 120.9(3) . .
C43 C42 H42A 119.5 . .
C41 C42 H42A 119.5 . .
C42 C43 C44 120.5(3) . .
C42 C43 H43A 119.8 . .
C44 C43 H43A 119.8 . .
C31 C44 C39 118.7(3) . .
C31 C44 C43 122.7(3) . .
C39 C44 C43 118.6(3) . .
O5 C45 O6 121.0(2) . .
O5 C45 C31 117.3(2) . .
O6 C45 C31 121.7(2) . .
O5 C45 Dy1 60.09(14) . .
O6 C45 Dy1 60.93(14) . .
C31 C45 Dy1 177.3(2) . .
N1 C46 C47 123.5(3) . .
N1 C46 H46A 118.2 . .
C47 C46 H46A 118.2 . .
C48 C47 C46 120.5(3) . .
C48 C47 H47A 119.8 . .
C46 C47 H47A 119.8 . .
C47 C48 C49 118.3(3) . .
C47 C48 C58 120.1(4) . .
C49 C48 C58 121.6(4) . .
C48 C49 C57 118.0(3) . .
C48 C49 C50 124.1(3) . .
C57 C49 C50 117.8(3) . .
C51 C50 C49 122.4(4) . .
C51 C50 H50A 118.8 . .
C49 C50 H50A 118.8 . .
C50 C51 C52 122.1(4) . .
C50 C51 H51A 119.0 . .
C52 C51 H51A 119.0 . .
C53 C52 C51 124.3(3) . .
C53 C52 C56 117.5(3) . .
C51 C52 C56 118.2(4) . .
C54 C53 C52 118.3(3) . .
C54 C53 C59 120.6(4) . .
C52 C53 C59 121.2(4) . .
C53 C54 C55 120.8(3) . .
C53 C54 H54A 119.6 . .
C55 C54 H54A 119.6 . .
N2 C55 C54 123.1(3) . .
N2 C55 H55A 118.5 . .
C54 C55 H55A 118.5 . .
N2 C56 C52 123.0(3) . .
N2 C56 C57 117.1(3) . .
C52 C56 C57 119.9(3) . .
N1 C57 C49 122.9(3) . .
N1 C57 C56 117.6(3) . .
C49 C57 C56 119.6(3) . .
C48 C58 H58A 109.5 . .
C48 C58 H58B 109.5 . .
H58A C58 H58B 109.5 . .
C48 C58 H58C 109.5 . .
H58A C58 H58C 109.5 . .
H58B C58 H58C 109.5 . .
C53 C59 H59A 109.5 . .
C53 C59 H59B 109.5 . .
H59A C59 H59B 109.5 . .
C53 C59 H59C 109.5 . .
H59A C59 H59C 109.5 . .
H59B C59 H59C 109.5 . .

loop_
_geom_bond_atom_site_label_1
_geom_bond_atom_site_label_2
_geom_bond_distance
_geom_bond_site_symmetry_2
Dy1 O1 2.2963(19) .
Dy1 O3 2.311(2) .
Dy1 O4 2.3809(19) 3_666
Dy1 O5 2.397(2) .
Dy1 O6 2.415(2) .
Dy1 O2 2.521(2) 3_666
Dy1 N2 2.536(2) .
Dy1 N1 2.600(2) .
Dy1 O1 2.6351(18) 3_666
Dy1 C45 2.761(3) .
Dy1 C15 2.958(3) 3_666
Dy1 Dy1 3.9224(6) 3_666
O1 C15 1.268(3) .
O1 Dy1 2.6351(18) 3_666
O2 C15 1.240(3) .
O2 Dy1 2.521(2) 3_666
O3 C30 1.255(3) .
O4 C30 1.256(3) .
O4 Dy1 2.3809(19) 3_666
O5 C45 1.255(3) .
O6 C45 1.259(3) .
N1 C46 1.321(4) .
N1 C57 1.362(4) .
N2 C55 1.328(4) .
N2 C56 1.356(4) .
C1 C2 1.394(4) .
C1 C14 1.406(4) .
C1 C15 1.508(4) .
C2 C3 1.417(4) .
C2 C7 1.444(4) .
C3 C4 1.360(5) .
C3 H3A 0.9300 .
C4 C5 1.420(6) .
C4 H4A 0.9300 .
C5 C6 1.341(6) .
C5 H5A 0.9300 .
C6 C7 1.425(5) .
C6 H6A 0.9300 .
C7 C8 1.390(5) .
C8 C9 1.383(5) .
C8 H8A 0.9300 .
C9 C14 1.432(4) .
C9 C10 1.442(5) .
C10 C11 1.333(5) .
C10 H10A 0.9300 .
C11 C12 1.413(5) .
C11 H11A 0.9300 .
C12 C13 1.359(4) .
C12 H12A 0.9300 .
C13 C14 1.418(4) .
C13 H13A 0.9300 .
C15 Dy1 2.958(3) 3_666
C16 C17 1.421(4) .
C16 C29 1.422(4) .
C16 C30 1.520(4) .
C17 C22 1.433(4) .
C17 C18 1.434(4) .
C18 C19 1.350(4) .
C18 H18A 0.9300 .
C19 C20 1.410(5) .
C19 H19A 0.9300 .
C20 C21 1.334(5) .
C20 H20A 0.9300 .
C21 C22 1.432(5) .
C21 H21A 0.9300 .
C22 C23 1.380(5) .
C23 C24 1.381(5) .
C23 H23A 0.9300 .
C24 C29 1.439(4) .
C24 C25 1.431(5) .
C25 C26 1.341(5) .
C25 H25A 0.9300 .
C26 C27 1.412(5) .
C26 H26A 0.9300 .
C27 C28 1.360(4) .
C27 H27A 0.9300 .
C28 C29 1.423(4) .
C28 H28A 0.9300 .
C31 C44 1.403(4) .
C31 C32 1.400(4) .
C31 C45 1.507(4) .
C32 C37 1.430(4) .
C32 C33 1.428(4) .
C33 C34 1.355(5) .
C33 H33A 0.9300 .
C34 C35 1.418(5) .
C34 H34A 0.9300 .
C35 C36 1.347(5) .
C35 H35A 0.9300 .
C36 C37 1.431(4) .
C36 H36A 0.9300 .
C37 C38 1.387(4) .
C38 C39 1.395(4) .
C38 H38A 0.9300 .
C39 C40 1.419(4) .
C39 C44 1.437(4) .
C40 C41 1.357(5) .
C40 H40A 0.9300 .
C41 C42 1.414(5) .
C41 H41A 0.9300 .
C42 C43 1.358(5) .
C42 H42A 0.9300 .
C43 C44 1.426(4) .
C43 H43A 0.9300 .
C46 C47 1.395(4) .
C46 H46A 0.9300 .
C47 C48 1.348(5) .
C47 H47A 0.9300 .
C48 C49 1.405(5) .
C48 C58 1.518(5) .
C49 C57 1.409(4) .
C49 C50 1.439(5) .
C50 C51 1.324(6) .
C50 H50A 0.9300 .
C51 C52 1.415(5) .
C51 H51A 0.9300 .
C52 C53 1.412(5) .
C52 C56 1.420(4) .
C53 C54 1.357(5) .
C53 C59 1.517(5) .
C54 C55 1.392(4) .
C54 H54A 0.9300 .
C55 H55A 0.9300 .
C56 C57 1.443(4) .
C58 H58A 0.9600 .
C58 H58B 0.9600 .
C58 H58C 0.9600 .
C59 H59A 0.9600 .
C59 H59B 0.9600 .
C59 H59C 0.9600 .
